data_4122403
loop_
_publ_author_name
'Ota, Yusuke'
'Ito, Shingo'
'Kuroda, Jun-Ichi'
'Okumura, Yoshikuni'
'Nozaki, Kyoko'

_publ_section_title
;
 Quantification of the Steric Influence of Alkylphosphine-Sulfonate
 Ligands on Polymerization, Leading to High-Molecular-Weight Copolymers of
 Ethylene and Polar Monomers.
;
_journal_issue 34
_journal_name_full 'Journal of the American Chemical Society'
_journal_page_first 11898
_journal_paper_doi 10.1021/ja505558e
_journal_volume 136
_journal_year 2014
_chemical_absolute_configuration ad
_chemical_formula_sum 'C34 H54 N O3 P Pd S'
_chemical_formula_weight 694.21
_chemical_name_systematic
; 
 ? 
;
_space_group_IT_number 4
_symmetry_cell_setting monoclinic
_symmetry_space_group_name_Hall 'P 2yb'
_symmetry_space_group_name_H-M 'P 1 21 1'
_atom_sites_solution_hydrogens geom
_atom_sites_solution_primary direct
_atom_sites_solution_secondary difmap
_audit_creation_method SHELXL-97
_cell_angle_alpha 90.00
_cell_angle_beta 111.0510(17)
_cell_angle_gamma 90.00
_cell_formula_units_Z 2
_cell_length_a 9.8649(15)
_cell_length_b 15.274(2)
_cell_length_c 12.1669(19)
_cell_measurement_reflns_used 6952
_cell_measurement_temperature 93
_cell_measurement_theta_max 31.3
_cell_measurement_theta_min 2.7
_cell_volume 1710.9(4)
_computing_cell_refinement 'RIGAKU CrystalClear'
_computing_data_collection 'RIGAKU CrystalClear'
_computing_data_reduction 'RIGAKU CrystalClear'
_computing_molecular_graphics ORTEP-III
_computing_structure_refinement 'SHELXL-97 (Sheldrick, 1997)'
_computing_structure_solution SIR-97
_diffrn_ambient_temperature 93(2)
_diffrn_detector_area_resol_mean 28.5714
_diffrn_measured_fraction_theta_full 0.998
_diffrn_measured_fraction_theta_max 0.998
_diffrn_measurement_device_type 'Rigaku Saturn724 CCD'
_diffrn_measurement_method 'omega scans'
_diffrn_radiation_monochromator graphite
_diffrn_radiation_source 'fine-focus sealed tube'
_diffrn_radiation_type MoK\a
_diffrn_radiation_wavelength 0.71075
_diffrn_reflns_av_R_equivalents 0.0224
_diffrn_reflns_av_sigmaI/netI 0.0375
_diffrn_reflns_limit_h_max 11
_diffrn_reflns_limit_h_min -11
_diffrn_reflns_limit_k_max 18
_diffrn_reflns_limit_k_min -18
_diffrn_reflns_limit_l_max 14
_diffrn_reflns_limit_l_min -14
_diffrn_reflns_number 11809
_diffrn_reflns_theta_full 25.00
_diffrn_reflns_theta_max 25.00
_diffrn_reflns_theta_min 2.65
_exptl_absorpt_coefficient_mu 0.683
_exptl_absorpt_correction_T_max 0.9798
_exptl_absorpt_correction_T_min 0.9348
_exptl_absorpt_correction_type multi-scan
_exptl_absorpt_process_details 'Jacobson, R. (1998) Private communication'
_exptl_crystal_colour Colorless
_exptl_crystal_density_diffrn 1.348
_exptl_crystal_density_method 'not measured'
_exptl_crystal_description Block
_exptl_crystal_F_000 732
_exptl_crystal_size_max 0.10
_exptl_crystal_size_mid 0.05
_exptl_crystal_size_min 0.03
_refine_diff_density_max 0.527
_refine_diff_density_min -0.413
_refine_diff_density_rms 0.057
_refine_ls_abs_structure_details 'Flack H D (1983), Acta Cryst. A39, 876-881'
_refine_ls_abs_structure_Flack -0.017(19)
_refine_ls_extinction_method none
_refine_ls_goodness_of_fit_ref 1.088
_refine_ls_hydrogen_treatment constr
_refine_ls_matrix_type full
_refine_ls_number_parameters 379
_refine_ls_number_reflns 5408
_refine_ls_number_restraints 1
_refine_ls_restrained_S_all 1.088
_refine_ls_R_factor_all 0.0296
_refine_ls_R_factor_gt 0.0286
_refine_ls_shift/su_max 0.028
_refine_ls_shift/su_mean 0.001
_refine_ls_structure_factor_coef Fsqd
_refine_ls_weighting_details 'calc w=1/[\s^2^(Fo^2^)+(0.0220P)^2^+0.6922P] where P=(Fo^2^+2Fc^2^)/3'
_refine_ls_weighting_scheme calc
_refine_ls_wR_factor_gt 0.0553
_refine_ls_wR_factor_ref 0.0560
_reflns_number_gt 5288
_reflns_number_total 5408
_reflns_threshold_expression >2sigma(I)
_cod_data_source_file ja505558e_si_006.cif
_cod_data_source_block menpsmel
_cod_depositor_comments
;
The following automatic conversions were performed:
'_atom_site_symetry_multiplicity' tag replaced with
'_atom_site_symmetry_multiplicity'.

Automatic conversion script
Id: cif_correct_tags 1440 2010-10-19 06:21:57Z saulius 

The following automatic conversions were performed:

'_exptl_absorpt_correction_type' value 'Multi-scan' changed to
'multi-scan' according to
/usr/data/users/saulius/crontab/automatic-downloads/rss-feeds/ACS/lib/dictionaries/cif_core.dic
dictionary named 'cif_core.dic' version 2.4.2 from 2011-04-26.

Automatic conversion script
Id: cif_fix_values 2281 2013-09-26 08:29:07Z andrius 

 Adding full bibliography for 4122399--4122404.cif.
;
_cod_original_sg_symbol_H-M P21
_cod_database_code 4122403

loop_
_symmetry_equiv_pos_as_xyz
'x, y, z'
'-x, y+1/2, -z'

loop_
_atom_site_label
_atom_site_type_symbol
_atom_site_fract_x
_atom_site_fract_y
_atom_site_fract_z
_atom_site_U_iso_or_equiv
_atom_site_adp_type
_atom_site_occupancy
_atom_site_symmetry_multiplicity
_atom_site_calc_flag
_atom_site_refinement_flags
Pd1 Pd 0.27466(2) 0.314155(17) 0.749116(19) 0.01550(7) Uani 1 1 d .
S1 S -0.03689(10) 0.37476(6) 0.58530(8) 0.0184(2) Uani 1 1 d .
P1 P 0.17087(9) 0.18300(5) 0.69032(7) 0.01412(18) Uani 1 1 d .
O1 O 0.1198(2) 0.37839(15) 0.6005(2) 0.0186(5) Uani 1 1 d .
N1 N 0.3916(3) 0.43550(19) 0.7972(2) 0.0184(6) Uani 1 1 d .
C20 C 0.0364(4) 0.0630(2) 0.9482(3) 0.0213(8) Uani 1 1 d .
H29 H 0.1231 0.0813 1.0158 0.026 Uiso 1 1 calc R
H30 H -0.0495 0.0715 0.9710 0.026 Uiso 1 1 calc R
C9 C 0.3249(3) 0.1668(2) 0.5265(3) 0.0183(7) Uani 1 1 d .
H9 H 0.3951 0.2141 0.5673 0.022 Uiso 1 1 calc R
C2 C -0.0127(3) 0.1886(2) 0.5763(3) 0.0151(7) Uani 1 1 d .
C18 C 0.1503(3) 0.1046(2) 0.8017(3) 0.0147(7) Uani 1 1 d .
H27 H 0.2400 0.1117 0.8733 0.018 Uiso 1 1 calc R
C1 C 0.4311(3) 0.2636(2) 0.8980(3) 0.0155(7) Uani 1 1 d .
H1 H 0.5270 0.2705 0.8921 0.023 Uiso 1 1 calc R
H2 H 0.4118 0.2013 0.9050 0.023 Uiso 1 1 calc R
H3 H 0.4287 0.2949 0.9676 0.023 Uiso 1 1 calc R
O2 O -0.0624(2) 0.38695(15) 0.6940(2) 0.0229(5) Uani 1 1 d .
C14 C 0.2008(4) 0.2104(2) 0.4237(3) 0.0216(8) Uani 1 1 d .
H17 H 0.1385 0.2429 0.4591 0.026 Uiso 1 1 calc R
O3 O -0.1201(3) 0.43151(15) 0.4899(2) 0.0249(6) Uani 1 1 d .
C19 C 0.0214(3) 0.1230(2) 0.8434(3) 0.0157(7) Uani 1 1 d .
H28 H -0.0687 0.1041 0.7778 0.019 Uiso 1 1 calc R
C8 C 0.2807(3) 0.1201(2) 0.6212(3) 0.0143(7) Uani 1 1 d .
H8 H 0.2244 0.0665 0.5845 0.017 Uiso 1 1 calc R
C3 C -0.0730(4) 0.1092(2) 0.5234(3) 0.0187(7) Uani 1 1 d .
H4 H -0.0191 0.0566 0.5481 0.022 Uiso 1 1 calc R
C12 C 0.5022(4) 0.0213(2) 0.6736(3) 0.0232(8) Uani 1 1 d .
H14 H 0.4338 -0.0283 0.6398 0.028 Uiso 1 1 calc R
C15 C 0.1026(4) 0.1451(2) 0.3348(3) 0.0235(8) Uani 1 1 d .
H18 H 0.0120 0.1743 0.2871 0.035 Uiso 1 1 calc R
H19 H 0.0806 0.0958 0.3770 0.035 Uiso 1 1 calc R
H20 H 0.1524 0.1237 0.2834 0.035 Uiso 1 1 calc R
C11 C 0.5416(4) 0.0617(3) 0.5758(3) 0.0263(8) Uani 1 1 d .
H12 H 0.5859 0.0165 0.5409 0.032 Uiso 1 1 calc R
H13 H 0.6144 0.1085 0.6087 0.032 Uiso 1 1 calc R
C5 C -0.2892(4) 0.1813(2) 0.3982(3) 0.0230(8) Uani 1 1 d .
H6 H -0.3832 0.1787 0.3389 0.028 Uiso 1 1 calc R
C7 C -0.0946(4) 0.2657(2) 0.5358(3) 0.0180(8) Uani 1 1 d .
C22 C 0.1693(4) -0.0518(2) 0.8772(3) 0.0194(8) Uani 1 1 d .
H33 H 0.2644 -0.0354 0.9388 0.023 Uiso 1 1 calc R
C24 C -0.0020(4) 0.2192(2) 0.8697(3) 0.0179(7) Uani 1 1 d .
H36 H 0.0147 0.2553 0.8072 0.021 Uiso 1 1 calc R
C10 C 0.4082(4) 0.1001(2) 0.4799(3) 0.0237(8) Uani 1 1 d .
H10 H 0.3416 0.0518 0.4405 0.028 Uiso 1 1 calc R
H11 H 0.4394 0.1291 0.4201 0.028 Uiso 1 1 calc R
C25 C 0.1052(4) 0.2517(2) 0.9884(3) 0.0243(8) Uani 1 1 d .
H37 H 0.0976 0.3155 0.9928 0.036 Uiso 1 1 calc R
H38 H 0.2043 0.2359 0.9958 0.036 Uiso 1 1 calc R
H39 H 0.0820 0.2246 1.0525 0.036 Uiso 1 1 calc R
C23 C 0.1449(4) 0.0069(2) 0.7691(3) 0.0177(7) Uani 1 1 d .
H34 H 0.0492 -0.0067 0.7082 0.021 Uiso 1 1 calc R
H35 H 0.2206 -0.0056 0.7355 0.021 Uiso 1 1 calc R
C4 C -0.2094(4) 0.1057(2) 0.4357(3) 0.0205(8) Uani 1 1 d .
H5 H -0.2480 0.0511 0.4012 0.025 Uiso 1 1 calc R
C27 C 0.1774(4) -0.1478(2) 0.8453(3) 0.0291(9) Uani 1 1 d .
H43 H 0.0876 -0.1642 0.7812 0.044 Uiso 1 1 calc R
H44 H 0.1896 -0.1845 0.9143 0.044 Uiso 1 1 calc R
H45 H 0.2603 -0.1563 0.8200 0.044 Uiso 1 1 calc R
C17 C 0.6337(4) -0.0142(3) 0.7742(3) 0.0317(9) Uani 1 1 d .
H24 H 0.6860 -0.0560 0.7429 0.047 Uiso 1 1 calc R
H25 H 0.6010 -0.0436 0.8318 0.047 Uiso 1 1 calc R
H26 H 0.6985 0.0343 0.8125 0.047 Uiso 1 1 calc R
C32 C 0.3510(4) 0.4948(2) 0.8608(3) 0.0205(8) Uani 1 1 d .
C26 C -0.1576(4) 0.2356(2) 0.8607(3) 0.0276(9) Uani 1 1 d .
H40 H -0.2241 0.2193 0.7818 0.041 Uiso 1 1 calc R
H41 H -0.1700 0.2978 0.8745 0.041 Uiso 1 1 calc R
H42 H -0.1789 0.2003 0.9198 0.041 Uiso 1 1 calc R
C29 C 0.5892(4) 0.5258(2) 0.8008(3) 0.0260(8) Uani 1 1 d .
H46 H 0.6724 0.5352 0.7803 0.031 Uiso 1 1 calc R
C21 C 0.0501(4) -0.0339(2) 0.9260(3) 0.0221(8) Uani 1 1 d .
H31 H -0.0436 -0.0556 0.8695 0.027 Uiso 1 1 calc R
H32 H 0.0715 -0.0664 1.0007 0.027 Uiso 1 1 calc R
C13 C 0.4234(3) 0.0898(2) 0.7200(3) 0.0175(7) Uani 1 1 d .
H15 H 0.4877 0.1409 0.7501 0.021 Uiso 1 1 calc R
H16 H 0.4001 0.0647 0.7861 0.021 Uiso 1 1 calc R
C30 C 0.5496(4) 0.5877(2) 0.8670(3) 0.0307(9) Uani 1 1 d .
H47 H 0.6040 0.6401 0.8912 0.037 Uiso 1 1 calc R
C28 C 0.5075(4) 0.4502(2) 0.7644(3) 0.0213(8) Uani 1 1 d .
C6 C -0.2313(4) 0.2609(2) 0.4476(3) 0.0220(8) Uani 1 1 d .
H7 H -0.2859 0.3129 0.4208 0.026 Uiso 1 1 calc R
C31 C 0.4300(4) 0.5718(2) 0.8968(3) 0.0272(9) Uani 1 1 d .
H48 H 0.4013 0.6134 0.9422 0.033 Uiso 1 1 calc R
C34 C 0.2223(4) 0.4765(3) 0.8914(3) 0.0314(9) Uani 1 1 d .
H52 H 0.1348 0.4797 0.8202 0.047 Uiso 1 1 calc R
H53 H 0.2159 0.5199 0.9487 0.047 Uiso 1 1 calc R
H54 H 0.2305 0.4178 0.9255 0.047 Uiso 1 1 calc R
C16 C 0.2616(4) 0.2779(3) 0.3601(3) 0.0329(9) Uani 1 1 d .
H21 H 0.3263 0.2486 0.3267 0.049 Uiso 1 1 calc R
H22 H 0.3160 0.3228 0.4162 0.049 Uiso 1 1 calc R
H23 H 0.1812 0.3055 0.2968 0.049 Uiso 1 1 calc R
C33 C 0.5407(4) 0.3853(2) 0.6857(3) 0.0253(8) Uani 1 1 d .
H49 H 0.5480 0.3266 0.7200 0.038 Uiso 1 1 calc R
H50 H 0.6331 0.4005 0.6774 0.038 Uiso 1 1 calc R
H51 H 0.4629 0.3860 0.6081 0.038 Uiso 1 1 calc R

loop_
_atom_site_aniso_label
_atom_site_aniso_U_11
_atom_site_aniso_U_22
_atom_site_aniso_U_33
_atom_site_aniso_U_23
_atom_site_aniso_U_13
_atom_site_aniso_U_12
Pd1 0.01700(13) 0.01253(11) 0.01599(11) -0.00036(12) 0.00472(9) -0.00113(13)
S1 0.0212(6) 0.0125(4) 0.0192(5) 0.0018(4) 0.0046(4) 0.0005(4)
P1 0.0160(5) 0.0116(4) 0.0142(4) -0.0011(4) 0.0045(3) -0.0009(3)
O1 0.0174(14) 0.0144(12) 0.0219(13) 0.0067(10) 0.0046(10) -0.0008(10)
N1 0.0167(17) 0.0149(15) 0.0215(16) 0.0015(12) 0.0041(12) 0.0002(11)
C20 0.021(2) 0.0219(19) 0.024(2) 0.0056(15) 0.0107(15) -0.0010(14)
C9 0.0190(19) 0.0212(19) 0.0169(17) -0.0027(14) 0.0091(14) -0.0033(14)
C2 0.0179(19) 0.0149(18) 0.0145(17) -0.0011(14) 0.0081(14) -0.0010(13)
C18 0.0176(19) 0.0143(17) 0.0104(16) -0.0001(13) 0.0028(13) -0.0010(13)
C1 0.015(2) 0.0141(19) 0.0156(18) -0.0037(14) 0.0032(13) -0.0053(13)
O2 0.0287(14) 0.0193(13) 0.0220(13) -0.0023(11) 0.0106(10) 0.0012(10)
C14 0.023(2) 0.023(2) 0.0208(19) 0.0017(15) 0.0105(15) 0.0005(14)
O3 0.0283(15) 0.0154(13) 0.0248(14) 0.0062(11) 0.0020(11) 0.0024(10)
C19 0.0118(18) 0.0181(18) 0.0175(18) 0.0017(14) 0.0058(13) 0.0016(13)
C8 0.0114(18) 0.0140(17) 0.0184(18) -0.0012(14) 0.0066(13) -0.0004(13)
C3 0.028(2) 0.0148(18) 0.0158(18) 0.0017(14) 0.0109(15) -0.0034(14)
C12 0.016(2) 0.025(2) 0.027(2) -0.0081(16) 0.0053(15) 0.0015(14)
C15 0.023(2) 0.028(2) 0.0193(19) -0.0012(16) 0.0076(15) 0.0005(15)
C11 0.021(2) 0.031(2) 0.030(2) -0.0104(17) 0.0116(17) 0.0000(15)
C5 0.021(2) 0.026(2) 0.0170(18) -0.0026(16) 0.0000(14) -0.0057(15)
C7 0.024(2) 0.0167(19) 0.0195(19) 0.0022(16) 0.0150(16) 0.0016(15)
C22 0.024(2) 0.0133(18) 0.0187(18) 0.0027(14) 0.0051(14) -0.0018(14)
C24 0.019(2) 0.0172(17) 0.0203(19) 0.0002(14) 0.0107(14) 0.0016(14)
C10 0.023(2) 0.031(2) 0.0210(19) -0.0074(16) 0.0120(15) -0.0009(15)
C25 0.025(2) 0.0200(19) 0.028(2) -0.0023(16) 0.0098(15) 0.0035(14)
C23 0.023(2) 0.0133(18) 0.0155(18) 0.0008(14) 0.0053(14) 0.0005(13)
C4 0.021(2) 0.0214(19) 0.0175(18) -0.0038(15) 0.0051(15) -0.0064(14)
C27 0.039(2) 0.0145(17) 0.031(2) 0.0044(16) 0.0093(17) 0.0030(15)
C17 0.024(2) 0.030(2) 0.035(2) -0.0053(18) 0.0033(17) 0.0091(16)
C32 0.020(2) 0.0193(19) 0.0172(18) 0.0022(15) 0.0010(15) 0.0007(14)
C26 0.024(2) 0.026(2) 0.031(2) -0.0031(17) 0.0080(16) 0.0048(15)
C29 0.022(2) 0.030(2) 0.020(2) 0.0078(16) 0.0002(15) -0.0071(15)
C21 0.022(2) 0.0180(18) 0.027(2) 0.0061(15) 0.0093(15) -0.0021(14)
C13 0.0153(19) 0.0200(19) 0.0185(18) -0.0025(14) 0.0078(14) 0.0004(13)
C30 0.038(2) 0.021(2) 0.022(2) 0.0000(16) -0.0019(17) -0.0116(16)
C28 0.026(2) 0.0200(19) 0.0147(17) 0.0070(15) 0.0033(14) -0.0041(15)
C6 0.015(2) 0.026(2) 0.0192(19) 0.0035(16) -0.0015(14) 0.0015(14)
C31 0.032(2) 0.023(2) 0.021(2) -0.0038(16) 0.0033(16) -0.0003(16)
C34 0.029(2) 0.030(2) 0.032(2) -0.0187(18) 0.0079(17) -0.0008(16)
C16 0.039(2) 0.034(2) 0.027(2) 0.0061(17) 0.0132(17) -0.0090(17)
C33 0.023(2) 0.029(2) 0.026(2) 0.0023(17) 0.0111(16) -0.0031(16)

loop_
_atom_type_symbol
_atom_type_description
_atom_type_scat_dispersion_real
_atom_type_scat_dispersion_imag
_atom_type_scat_source
C C 0.0033 0.0016 'International Tables Vol C Tables 4.2.6.8 and 6.1.1.4'
H H 0.0000 0.0000 'International Tables Vol C Tables 4.2.6.8 and 6.1.1.4'
N N 0.0061 0.0033 'International Tables Vol C Tables 4.2.6.8 and 6.1.1.4'
O O 0.0106 0.0060 'International Tables Vol C Tables 4.2.6.8 and 6.1.1.4'
P P 0.1023 0.0942 'International Tables Vol C Tables 4.2.6.8 and 6.1.1.4'
S S 0.1246 0.1234 'International Tables Vol C Tables 4.2.6.8 and 6.1.1.4'
Pd Pd -0.9988 1.0072 'International Tables Vol C Tables 4.2.6.8 and 6.1.1.4'

loop_
_geom_angle_atom_site_label_1
_geom_angle_atom_site_label_2
_geom_angle_atom_site_label_3
_geom_angle
C1 Pd1 O1 174.71(12)
C1 Pd1 N1 85.69(12)
O1 Pd1 N1 89.15(10)
C1 Pd1 P1 93.28(9)
O1 Pd1 P1 91.97(7)
N1 Pd1 P1 173.67(8)
O2 S1 O3 115.03(15)
O2 S1 O1 113.29(14)
O3 S1 O1 109.98(15)
O2 S1 C7 106.76(16)
O3 S1 C7 105.51(15)
O1 S1 C7 105.45(16)
C2 P1 C8 104.94(14)
C2 P1 C18 103.98(15)
C8 P1 C18 103.23(15)
C2 P1 Pd1 114.19(11)
C8 P1 Pd1 109.36(11)
C18 P1 Pd1 119.69(11)
S1 O1 Pd1 118.79(13)
C32 N1 C28 121.0(3)
C32 N1 Pd1 119.8(2)
C28 N1 Pd1 119.2(2)
C21 C20 C19 115.0(3)
C21 C20 H29 108.5
C19 C20 H29 108.5
C21 C20 H30 108.5
C19 C20 H30 108.5
H29 C20 H30 107.5
C10 C9 C8 107.5(3)
C10 C9 C14 111.0(3)
C8 C9 C14 116.6(3)
C10 C9 H9 107.1
C8 C9 H9 107.1
C14 C9 H9 107.1
C3 C2 C7 117.8(3)
C3 C2 P1 116.4(3)
C7 C2 P1 125.8(3)
C23 C18 C19 107.6(3)
C23 C18 P1 115.8(2)
C19 C18 P1 115.7(2)
C23 C18 H27 105.6
C19 C18 H27 105.6
P1 C18 H27 105.6
Pd1 C1 H1 109.5
Pd1 C1 H2 109.5
H1 C1 H2 109.5
Pd1 C1 H3 109.5
H1 C1 H3 109.5
H2 C1 H3 109.5
C15 C14 C16 110.1(3)
C15 C14 C9 113.9(3)
C16 C14 C9 110.9(3)
C15 C14 H17 107.2
C16 C14 H17 107.2
C9 C14 H17 107.2
C20 C19 C24 112.0(3)
C20 C19 C18 108.5(3)
C24 C19 C18 116.2(3)
C20 C19 H28 106.5
C24 C19 H28 106.5
C18 C19 H28 106.5
C9 C8 C13 107.1(2)
C9 C8 P1 117.7(2)
C13 C8 P1 108.4(2)
C9 C8 H8 107.7
C13 C8 H8 107.7
P1 C8 H8 107.7
C4 C3 C2 121.4(3)
C4 C3 H4 119.3
C2 C3 H4 119.3
C11 C12 C13 108.7(3)
C11 C12 C17 113.0(3)
C13 C12 C17 110.2(3)
C11 C12 H14 108.3
C13 C12 H14 108.3
C17 C12 H14 108.3
C14 C15 H18 109.5
C14 C15 H19 109.5
H18 C15 H19 109.5
C14 C15 H20 109.5
H18 C15 H20 109.5
H19 C15 H20 109.5
C12 C11 C10 111.3(3)
C12 C11 H12 109.4
C10 C11 H12 109.4
C12 C11 H13 109.4
C10 C11 H13 109.4
H12 C11 H13 108.0
C4 C5 C6 119.6(3)
C4 C5 H6 120.2
C6 C5 H6 120.2
C6 C7 C2 119.9(3)
C6 C7 S1 114.3(3)
C2 C7 S1 125.8(3)
C21 C22 C27 113.0(3)
C21 C22 C23 108.9(3)
C27 C22 C23 110.4(3)
C21 C22 H33 108.1
C27 C22 H33 108.1
C23 C22 H33 108.1
C26 C24 C25 110.6(3)
C26 C24 C19 111.4(3)
C25 C24 C19 113.7(3)
C26 C24 H36 106.9
C25 C24 H36 106.9
C19 C24 H36 106.9
C11 C10 C9 113.6(3)
C11 C10 H10 108.9
C9 C10 H10 108.9
C11 C10 H11 108.9
C9 C10 H11 108.9
H10 C10 H11 107.7
C24 C25 H37 109.5
C24 C25 H38 109.5
H37 C25 H38 109.5
C24 C25 H39 109.5
H37 C25 H39 109.5
H38 C25 H39 109.5
C22 C23 C18 111.4(3)
C22 C23 H34 109.4
C18 C23 H34 109.4
C22 C23 H35 109.4
C18 C23 H35 109.4
H34 C23 H35 108.0
C5 C4 C3 120.2(3)
C5 C4 H5 119.9
C3 C4 H5 119.9
C22 C27 H43 109.5
C22 C27 H44 109.5
H43 C27 H44 109.5
C22 C27 H45 109.5
H43 C27 H45 109.5
H44 C27 H45 109.5
C12 C17 H24 109.5
C12 C17 H25 109.5
H24 C17 H25 109.5
C12 C17 H26 109.5
H24 C17 H26 109.5
H25 C17 H26 109.5
N1 C32 C31 120.2(3)
N1 C32 C34 118.7(3)
C31 C32 C34 121.1(3)
C24 C26 H40 109.5
C24 C26 H41 109.5
H40 C26 H41 109.5
C24 C26 H42 109.5
H40 C26 H42 109.5
H41 C26 H42 109.5
C30 C29 C28 120.0(4)
C30 C29 H46 120.0
C28 C29 H46 120.0
C20 C21 C22 112.1(3)
C20 C21 H31 109.2
C22 C21 H31 109.2
C20 C21 H32 109.2
C22 C21 H32 109.2
H31 C21 H32 107.9
C12 C13 C8 110.9(3)
C12 C13 H15 109.5
C8 C13 H15 109.5
C12 C13 H16 109.5
C8 C13 H16 109.5
H15 C13 H16 108.0
C31 C30 C29 118.8(3)
C31 C30 H47 120.6
C29 C30 H47 120.6
N1 C28 C29 119.9(3)
N1 C28 C33 118.7(3)
C29 C28 C33 121.4(3)
C5 C6 C7 121.0(3)
C5 C6 H7 119.5
C7 C6 H7 119.5
C30 C31 C32 120.2(4)
C30 C31 H48 119.9
C32 C31 H48 119.9
C32 C34 H52 109.5
C32 C34 H53 109.5
H52 C34 H53 109.5
C32 C34 H54 109.5
H52 C34 H54 109.5
H53 C34 H54 109.5
C14 C16 H21 109.5
C14 C16 H22 109.5
H21 C16 H22 109.5
C14 C16 H23 109.5
H21 C16 H23 109.5
H22 C16 H23 109.5
C28 C33 H49 109.5
C28 C33 H50 109.5
H49 C33 H50 109.5
C28 C33 H51 109.5
H49 C33 H51 109.5
H50 C33 H51 109.5

loop_
_geom_bond_atom_site_label_1
_geom_bond_atom_site_label_2
_geom_bond_distance
Pd1 C1 2.062(3)
Pd1 O1 2.140(2)
Pd1 N1 2.150(3)
Pd1 P1 2.2466(9)
S1 O2 1.445(2)
S1 O3 1.445(2)
S1 O1 1.490(2)
S1 C7 1.793(4)
P1 C2 1.845(3)
P1 C8 1.860(3)
P1 C18 1.873(3)
N1 C32 1.342(4)
N1 C28 1.359(4)
C20 C21 1.519(5)
C20 C19 1.534(4)
C20 H29 0.9900
C20 H30 0.9900
C9 C10 1.539(4)
C9 C8 1.544(4)
C9 C14 1.551(5)
C9 H9 1.0000
C2 C3 1.402(5)
C2 C7 1.413(5)
C18 C23 1.540(4)
C18 C19 1.555(4)
C18 H27 1.0000
C1 H1 0.9800
C1 H2 0.9800
C1 H3 0.9800
C14 C15 1.533(5)
C14 C16 1.534(5)
C14 H17 1.0000
C19 C24 1.539(4)
C19 H28 1.0000
C8 C13 1.557(4)
C8 H8 1.0000
C3 C4 1.386(5)
C3 H4 0.9500
C12 C11 1.509(5)
C12 C13 1.527(4)
C12 C17 1.529(5)
C12 H14 1.0000
C15 H18 0.9800
C15 H19 0.9800
C15 H20 0.9800
C11 C10 1.528(5)
C11 H12 0.9900
C11 H13 0.9900
C5 C4 1.378(5)
C5 C6 1.385(5)
C5 H6 0.9500
C7 C6 1.392(5)
C22 C21 1.520(5)
C22 C27 1.526(5)
C22 C23 1.538(4)
C22 H33 1.0000
C24 C26 1.520(5)
C24 C25 1.534(5)
C24 H36 1.0000
C10 H10 0.9900
C10 H11 0.9900
C25 H37 0.9800
C25 H38 0.9800
C25 H39 0.9800
C23 H34 0.9900
C23 H35 0.9900
C4 H5 0.9500
C27 H43 0.9800
C27 H44 0.9800
C27 H45 0.9800
C17 H24 0.9800
C17 H25 0.9800
C17 H26 0.9800
C32 C31 1.391(5)
C32 C34 1.472(5)
C26 H40 0.9800
C26 H41 0.9800
C26 H42 0.9800
C29 C30 1.386(5)
C29 C28 1.386(5)
C29 H46 0.9500
C21 H31 0.9900
C21 H32 0.9900
C13 H15 0.9900
C13 H16 0.9900
C30 C31 1.375(5)
C30 H47 0.9500
C28 C33 1.495(5)
C6 H7 0.9500
C31 H48 0.9500
C34 H52 0.9800
C34 H53 0.9800
C34 H54 0.9800
C16 H21 0.9800
C16 H22 0.9800
C16 H23 0.9800
C33 H49 0.9800
C33 H50 0.9800
C33 H51 0.9800

loop_
_geom_torsion_atom_site_label_1
_geom_torsion_atom_site_label_2
_geom_torsion_atom_site_label_3
_geom_torsion_atom_site_label_4
_geom_torsion
C1 Pd1 P1 C2 164.35(14)
O1 Pd1 P1 C2 -15.08(13)
C1 Pd1 P1 C8 -78.43(15)
O1 Pd1 P1 C8 102.14(13)
C1 Pd1 P1 C18 40.23(15)
O1 Pd1 P1 C18 -139.20(13)
O2 S1 O1 Pd1 41.9(2)
O3 S1 O1 Pd1 172.24(14)
C7 S1 O1 Pd1 -74.45(18)
N1 Pd1 O1 S1 -125.11(17)
P1 Pd1 O1 S1 61.12(15)
C1 Pd1 N1 C32 -94.5(3)
O1 Pd1 N1 C32 84.3(3)
C1 Pd1 N1 C28 84.3(3)
O1 Pd1 N1 C28 -96.8(2)
C8 P1 C2 C3 50.6(3)
C18 P1 C2 C3 -57.5(3)
Pd1 P1 C2 C3 170.3(2)
C8 P1 C2 C7 -127.3(3)
C18 P1 C2 C7 124.6(3)
Pd1 P1 C2 C7 -7.6(3)
C2 P1 C18 C23 77.6(3)
C8 P1 C18 C23 -31.8(3)
Pd1 P1 C18 C23 -153.51(19)
C2 P1 C18 C19 -49.8(3)
C8 P1 C18 C19 -159.1(2)
Pd1 P1 C18 C19 79.1(2)
C10 C9 C14 C15 49.9(4)
C8 C9 C14 C15 -73.6(4)
C10 C9 C14 C16 -75.0(4)
C8 C9 C14 C16 161.6(3)
C21 C20 C19 C24 176.3(3)
C21 C20 C19 C18 -54.1(4)
C23 C18 C19 C20 58.2(3)
P1 C18 C19 C20 -170.5(2)
C23 C18 C19 C24 -174.6(3)
P1 C18 C19 C24 -43.3(3)
C10 C9 C8 C13 60.1(3)
C14 C9 C8 C13 -174.7(3)
C10 C9 C8 P1 -177.5(2)
C14 C9 C8 P1 -52.3(4)
C2 P1 C8 C9 73.8(3)
C18 P1 C8 C9 -177.6(2)
Pd1 P1 C8 C9 -49.1(3)
C2 P1 C8 C13 -164.5(2)
C18 P1 C8 C13 -55.9(2)
Pd1 P1 C8 C13 72.6(2)
C7 C2 C3 C4 -1.1(5)
P1 C2 C3 C4 -179.2(2)
C13 C12 C11 C10 -54.6(4)
C17 C12 C11 C10 -177.3(3)
C3 C2 C7 C6 1.1(5)
P1 C2 C7 C6 178.9(3)
C3 C2 C7 S1 -177.0(3)
P1 C2 C7 S1 0.8(5)
O2 S1 C7 C6 100.3(3)
O3 S1 C7 C6 -22.6(3)
O1 S1 C7 C6 -139.0(3)
O2 S1 C7 C2 -81.5(3)
O3 S1 C7 C2 155.6(3)
O1 S1 C7 C2 39.2(3)
C20 C19 C24 C26 -77.7(4)
C18 C19 C24 C26 156.9(3)
C20 C19 C24 C25 48.1(4)
C18 C19 C24 C25 -77.4(4)
C12 C11 C10 C9 55.1(4)
C8 C9 C10 C11 -57.4(4)
C14 C9 C10 C11 174.0(3)
C21 C22 C23 C18 60.6(3)
C27 C22 C23 C18 -174.8(3)
C19 C18 C23 C22 -64.0(3)
P1 C18 C23 C22 164.7(2)
C6 C5 C4 C3 0.9(5)
C2 C3 C4 C5 0.2(5)
C28 N1 C32 C31 -1.7(5)
Pd1 N1 C32 C31 177.1(2)
C28 N1 C32 C34 178.4(3)
Pd1 N1 C32 C34 -2.7(4)
C19 C20 C21 C22 51.9(4)
C27 C22 C21 C20 -175.6(3)
C23 C22 C21 C20 -52.5(4)
C11 C12 C13 C8 61.2(4)
C17 C12 C13 C8 -174.5(3)
C9 C8 C13 C12 -64.7(3)
P1 C8 C13 C12 167.3(2)
C28 C29 C30 C31 1.0(5)
C32 N1 C28 C29 2.7(5)
Pd1 N1 C28 C29 -176.1(2)
C32 N1 C28 C33 -175.2(3)
Pd1 N1 C28 C33 6.0(4)
C30 C29 C28 N1 -2.3(5)
C30 C29 C28 C33 175.5(3)
C4 C5 C6 C7 -1.0(5)
C2 C7 C6 C5 0.0(5)
S1 C7 C6 C5 178.3(3)
C29 C30 C31 C32 0.0(5)
N1 C32 C31 C30 0.4(5)
C34 C32 C31 C30 -179.8(3)
